data_1525759
loop_
_publ_author_name
'Li, J.'
'Proserpio, D.M.'

_publ_section_title
;
 Crystal structure and properties of indium telluride (Ga (en)3) In3Te7
;
_journal_name_full 'Hua Hsueh Hsueh Pao'
_journal_page_first 835
_journal_page_last 839
_journal_volume 58
_journal_year 2000
_chemical_formula_sum 'C6 H24 Ga In3 N6 Te7'
_chemical_name_systematic '(Ga (C2 H4 (N H2)2)3) (In3 Te7)'
_space_group_IT_number 14
_symmetry_space_group_name_Hall '-P 2ybc'
_symmetry_space_group_name_H-M 'P 1 21/c 1'
_cell_angle_alpha 90
_cell_angle_beta 95.46
_cell_angle_gamma 90
_cell_formula_units_Z 4
_cell_length_a 10.46
_cell_length_b 16.981
_cell_length_c 14.994
_cell_volume 2651.170
_citation_journal_id_ASTM HHHPA4
_cod_data_source_file Li_HHHPA4_2000_117.cif
_cod_data_source_block C6H24Ga1In3N6Te7
_cod_original_cell_volume 2651.17
_cod_original_formula_sum 'C6 H24 Ga1 In3 N6 Te7'
_cod_database_code 1525759

loop_
_symmetry_equiv_pos_as_xyz
x,y,z
-x,y+1/2,-z+1/2
-x,-y,-z
x,-y-1/2,z-1/2

loop_
_atom_site_label
_atom_site_type_symbol
_atom_site_fract_x
_atom_site_fract_y
_atom_site_fract_z
_atom_site_occupancy
_atom_site_U_iso_or_equiv
N2 N-3 0.1099 0.5944 0.3964 1 0.0
C6 C+3 0.0252 0.523 0.1701 1 0.0
N1 N-3 0.358 0.5997 0.3533 1 0.0
In2 In+3 0.24425 0.19627 0.02778 1 0.0
N3 N-3 0.2026 0.7483 0.3292 1 0.0
Ga1 Ga+3 0.18705 0.63397 0.28022 1 0.0
Te5 Te-1 0.26079 0.42767 0.64877 1 0.0
C2 C+3 0.2127 0.5958 0.4703 1 0.0
N5 N-3 0.007 0.6581 0.2154 1 0.0
In1 In+3 0.26843 0.30888 0.25494 1 0.0
Te6 Te-2 0.48078 0.23994 0.50127 1 0.0
Te2 Te-2 0.10142 0.31162 0.10012 1 0.0
C1 C+3 0.3312 0.5607 0.4375 1 0.0
In3 In+3 0.46628 0.41592 0.06573 1 0.0
C5 C+3 -0.0164 0.604 0.1391 1 0.0
C4 C+3 0.2618 0.7674 0.1756 1 0.0
N6 N-3 0.1587 0.5282 0.2134 1 0.0
N4 N-3 0.2825 0.6826 0.1789 1 0.0
Te1 Te-2 0.0996 0.36173 0.37833 1 0.0
C3 C+3 0.2495 0.8014 0.2645 1 0.0
Te4 Te-1 0.36122 0.15683 0.29839 1 0.0
Te3 Te-2 0.46038 0.41921 0.25122 1 0.0
Te7 Te-2 0.29817 0.52706 -0.01614 1 0.0
